data_2236101
loop_
_publ_author_name
'Shafiq, Muhammad'
'Harrison, William T. A.'
'Khan, Islam Ullah'
'Bukhari, Iftikhar Hussain'
'Bokhari, Tanveer Hussain'

_publ_section_title
;
 2-{[2-(1-Methyl-2,2-dioxo-3,4-dihydro-1<i>H</i>-2\l^6^,1-benzothiazin-4-ylidene)hydrazin-1-ylidene]methyl}phenol
;
_journal_coeditor_code BT5989
_journal_issue 9
_journal_name_full 'Acta Crystallographica Section E'
_journal_page_first o2643
_journal_paper_doi 10.1107/S1600536812034101
_journal_volume 68
_journal_year 2012
_chemical_formula_iupac 'C16 H15 N3 O3 S'
_chemical_formula_moiety 'C16 H15 N3 O3 S'
_chemical_formula_sum 'C16 H15 N3 O3 S'
_chemical_formula_weight 329.37
_chemical_name_systematic
2-{[2-(1-Methyl-2,2-dioxo-3,4-dihydro-1<i>H</i>-2\l^6^,1-benzothiazin-4-ylidene)hydrazin-1-ylidene]methyl}phenol
_space_group_IT_number 14
_symmetry_cell_setting monoclinic
_symmetry_space_group_name_Hall '-P 2yn'
_symmetry_space_group_name_H-M 'P 1 21/n 1'
_atom_sites_solution_hydrogens geom
_atom_sites_solution_primary direct
_atom_sites_solution_secondary difmap
_audit_creation_method SHELXL-97
_cell_angle_alpha 90.00
_cell_angle_beta 91.1470(10)
_cell_angle_gamma 90.00
_cell_formula_units_Z 4
_cell_length_a 6.5530(2)
_cell_length_b 15.8719(5)
_cell_length_c 14.5804(4)
_cell_measurement_reflns_used 6831
_cell_measurement_temperature 296(2)
_cell_measurement_theta_max 28.22
_cell_measurement_theta_min 2.79
_cell_volume 1516.18(8)
_computing_cell_refinement 'SAINT (Bruker, 2007)'
_computing_data_collection 'APEX2 (Bruker, 2007)'
_computing_data_reduction 'SAINT (Bruker, 2007)'
_computing_molecular_graphics 'PLATON (Spek, 2009)'
_computing_publication_material 'ORTEP-3 (Farrugia, 1997)'
_computing_structure_refinement 'SHELXL97 (Sheldrick, 2008)'
_computing_structure_solution 'SHELXS97 (Sheldrick, 2008)'
_diffrn_ambient_temperature 296(2)
_diffrn_measured_fraction_theta_full 0.995
_diffrn_measured_fraction_theta_max 0.995
_diffrn_measurement_device_type 'Bruker APEXII CCD'
_diffrn_measurement_method '\f and \w scans'
_diffrn_radiation_monochromator graphite
_diffrn_radiation_source 'fine-focus sealed tube'
_diffrn_radiation_type MoK\a
_diffrn_radiation_wavelength 0.71073
_diffrn_reflns_av_R_equivalents 0.0195
_diffrn_reflns_av_sigmaI/netI 0.0197
_diffrn_reflns_limit_h_max 8
_diffrn_reflns_limit_h_min -8
_diffrn_reflns_limit_k_max 20
_diffrn_reflns_limit_k_min -21
_diffrn_reflns_limit_l_max 19
_diffrn_reflns_limit_l_min -19
_diffrn_reflns_number 14391
_diffrn_reflns_theta_full 28.39
_diffrn_reflns_theta_max 28.39
_diffrn_reflns_theta_min 2.57
_diffrn_standards_decay_% 0
_exptl_absorpt_coefficient_mu 0.233
_exptl_absorpt_correction_type none
_exptl_crystal_colour yellow
_exptl_crystal_density_diffrn 1.443
_exptl_crystal_density_method 'not measured'
_exptl_crystal_description needle
_exptl_crystal_F_000 688
_exptl_crystal_size_max 0.40
_exptl_crystal_size_mid 0.05
_exptl_crystal_size_min 0.05
_refine_diff_density_max 0.321
_refine_diff_density_min -0.279
_refine_ls_extinction_method none
_refine_ls_goodness_of_fit_ref 1.031
_refine_ls_hydrogen_treatment mixed
_refine_ls_matrix_type full
_refine_ls_number_parameters 212
_refine_ls_number_reflns 3778
_refine_ls_number_restraints 0
_refine_ls_restrained_S_all 1.031
_refine_ls_R_factor_all 0.0512
_refine_ls_R_factor_gt 0.0385
_refine_ls_shift/su_max 0.001
_refine_ls_shift/su_mean 0.000
_refine_ls_structure_factor_coef Fsqd
_refine_ls_weighting_details 'calc w=1/[\s^2^(Fo^2^)+(0.0577P)^2^+0.5143P] where P=(Fo^2^+2Fc^2^)/3'
_refine_ls_weighting_scheme calc
_refine_ls_wR_factor_gt 0.1027
_refine_ls_wR_factor_ref 0.1141
_reflns_number_gt 3019
_reflns_number_total 3778
_reflns_threshold_expression I>2\s(I)
_cod_data_source_file bt5989.cif
_cod_data_source_block I
_cod_original_sg_symbol_H-M 'P 21/n'
_cod_database_code 2236101
_cod_database_fobs_code 2236101

loop_
_symmetry_equiv_pos_as_xyz
'x, y, z'
'-x+1/2, y+1/2, -z+1/2'
'-x, -y, -z'
'x-1/2, -y-1/2, z-1/2'

loop_
_atom_site_type_symbol
_atom_site_label
_atom_site_fract_x
_atom_site_fract_y
_atom_site_fract_z
_atom_site_U_iso_or_equiv
_atom_site_adp_type
_atom_site_calc_flag
_atom_site_refinement_flags
_atom_site_occupancy
_atom_site_symmetry_multiplicity
C C1 0.5578(3) 0.63906(15) 0.45564(14) 0.0583(5) Uani d . 1 1
H H1A 0.5592 0.6923 0.4245 0.087 Uiso calc R 1 1
H H1B 0.5077 0.5963 0.4144 0.087 Uiso calc R 1 1
H H1C 0.6939 0.6250 0.4760 0.087 Uiso calc R 1 1
C C2 0.4661(2) 0.70248(9) 0.60704(10) 0.0323(3) Uani d . 1 1
C C3 0.6391(2) 0.75336(11) 0.60255(12) 0.0418(4) Uani d . 1 1
H H3A 0.7228 0.7498 0.5519 0.050 Uiso calc R 1 1
C C4 0.6875(3) 0.80886(11) 0.67218(12) 0.0453(4) Uani d . 1 1
H H4 0.8039 0.8420 0.6683 0.054 Uiso calc R 1 1
C C5 0.5651(3) 0.81578(11) 0.74765(12) 0.0436(4) Uani d . 1 1
H H5 0.5973 0.8538 0.7942 0.052 Uiso calc R 1 1
C C6 0.3944(2) 0.76554(10) 0.75302(11) 0.0384(3) Uani d . 1 1
H H6 0.3127 0.7699 0.8042 0.046 Uiso calc R 1 1
C C7 0.3401(2) 0.70828(9) 0.68407(10) 0.0318(3) Uani d . 1 1
C C8 0.1578(2) 0.65501(9) 0.69491(10) 0.0323(3) Uani d . 1 1
C C9 0.1241(3) 0.58446(12) 0.62738(11) 0.0470(4) Uani d . 1 1
H H9A -0.0177 0.5670 0.6280 0.056 Uiso calc R 1 1
H H9B 0.2080 0.5366 0.6450 0.056 Uiso calc R 1 1
C C10 -0.2398(2) 0.63187(10) 0.83713(11) 0.0375(3) Uani d . 1 1
H H10 -0.2025 0.6761 0.8758 0.045 Uiso calc R 1 1
C C11 -0.4218(2) 0.58389(10) 0.85695(10) 0.0357(3) Uani d . 1 1
C C12 -0.4875(2) 0.51625(10) 0.80224(11) 0.0383(3) Uani d . 1 1
C C13 -0.6624(3) 0.47198(12) 0.82474(13) 0.0490(4) Uani d . 1 1
H H13 -0.7045 0.4263 0.7891 0.059 Uiso calc R 1 1
C C14 -0.7732(3) 0.49541(13) 0.89940(15) 0.0566(5) Uani d . 1 1
H H14 -0.8905 0.4657 0.9138 0.068 Uiso calc R 1 1
C C15 -0.7125(3) 0.56253(13) 0.95334(14) 0.0584(5) Uani d . 1 1
H H15 -0.7889 0.5782 1.0036 0.070 Uiso calc R 1 1
C C16 -0.5388(3) 0.60604(12) 0.93243(12) 0.0474(4) Uani d . 1 1
H H16 -0.4979 0.6511 0.9691 0.057 Uiso calc R 1 1
S S1 0.18651(6) 0.61737(3) 0.51673(2) 0.03890(13) Uani d . 1 1
N N1 0.42477(18) 0.64443(9) 0.53490(9) 0.0382(3) Uani d . 1 1
N N2 0.03875(19) 0.67010(8) 0.76209(9) 0.0378(3) Uani d . 1 1
N N3 -0.12812(19) 0.61537(8) 0.76789(9) 0.0374(3) Uani d . 1 1
O O1 0.06395(19) 0.68861(10) 0.49308(9) 0.0581(4) Uani d . 1 1
O O2 0.1846(2) 0.54798(10) 0.45479(9) 0.0610(4) Uani d . 1 1
O O3 -0.3885(2) 0.49217(9) 0.72635(9) 0.0557(4) Uani d . 1 1
H H3 -0.285(4) 0.5240(15) 0.7235(16) 0.067 Uiso d . 1 1

loop_
_atom_site_aniso_label
_atom_site_aniso_U_11
_atom_site_aniso_U_22
_atom_site_aniso_U_33
_atom_site_aniso_U_12
_atom_site_aniso_U_13
_atom_site_aniso_U_23
C1 0.0359(8) 0.0874(14) 0.0524(11) -0.0090(9) 0.0175(7) -0.0246(10)
C2 0.0275(6) 0.0353(7) 0.0342(7) -0.0008(5) 0.0019(5) 0.0000(6)
C3 0.0329(7) 0.0478(9) 0.0448(9) -0.0081(6) 0.0076(6) -0.0008(7)
C4 0.0379(8) 0.0441(9) 0.0537(10) -0.0121(7) 0.0005(7) 0.0002(8)
C5 0.0475(9) 0.0395(8) 0.0437(9) -0.0083(7) -0.0031(7) -0.0046(7)
C6 0.0411(8) 0.0380(8) 0.0363(8) -0.0042(6) 0.0048(6) -0.0022(6)
C7 0.0294(6) 0.0327(7) 0.0335(7) -0.0012(5) 0.0025(5) 0.0028(6)
C8 0.0323(7) 0.0351(7) 0.0297(7) -0.0033(6) 0.0024(5) 0.0026(6)
C9 0.0585(10) 0.0508(10) 0.0323(8) -0.0227(8) 0.0126(7) -0.0050(7)
C10 0.0363(7) 0.0381(8) 0.0383(8) -0.0018(6) 0.0072(6) 0.0000(6)
C11 0.0341(7) 0.0371(8) 0.0362(7) 0.0011(6) 0.0087(6) 0.0045(6)
C12 0.0389(8) 0.0383(8) 0.0381(8) 0.0004(6) 0.0059(6) 0.0039(6)
C13 0.0463(9) 0.0464(9) 0.0543(10) -0.0108(8) 0.0046(8) 0.0018(8)
C14 0.0418(9) 0.0618(12) 0.0668(12) -0.0125(8) 0.0164(8) 0.0091(10)
C15 0.0516(10) 0.0650(12) 0.0598(11) -0.0021(9) 0.0295(9) 0.0004(10)
C16 0.0485(9) 0.0491(10) 0.0453(9) -0.0028(8) 0.0171(7) -0.0049(7)
S1 0.03155(19) 0.0558(3) 0.0296(2) -0.01232(16) 0.00564(13) -0.00418(16)
N1 0.0279(6) 0.0499(8) 0.0371(7) -0.0062(5) 0.0078(5) -0.0085(6)
N2 0.0333(6) 0.0401(7) 0.0403(7) -0.0054(5) 0.0083(5) -0.0013(5)
N3 0.0331(6) 0.0396(7) 0.0397(7) -0.0053(5) 0.0084(5) 0.0011(5)
O1 0.0377(6) 0.0885(10) 0.0479(7) 0.0080(6) -0.0021(5) 0.0094(7)
O2 0.0638(8) 0.0775(9) 0.0423(7) -0.0335(7) 0.0167(6) -0.0228(6)
O3 0.0623(8) 0.0551(8) 0.0505(7) -0.0147(6) 0.0214(6) -0.0147(6)

loop_
_atom_type_symbol
_atom_type_description
_atom_type_scat_dispersion_real
_atom_type_scat_dispersion_imag
_atom_type_scat_source
C C 0.0033 0.0016 'International Tables Vol C Tables 4.2.6.8 and 6.1.1.4'
H H 0.0000 0.0000 'International Tables Vol C Tables 4.2.6.8 and 6.1.1.4'
N N 0.0061 0.0033 'International Tables Vol C Tables 4.2.6.8 and 6.1.1.4'
O O 0.0106 0.0060 'International Tables Vol C Tables 4.2.6.8 and 6.1.1.4'
S S 0.1246 0.1234 'International Tables Vol C Tables 4.2.6.8 and 6.1.1.4'

loop_
_geom_angle_atom_site_label_1
_geom_angle_atom_site_label_2
_geom_angle_atom_site_label_3
_geom_angle
N1 C1 H1A 109.5
N1 C1 H1B 109.5
H1A C1 H1B 109.5
N1 C1 H1C 109.5
H1A C1 H1C 109.5
H1B C1 H1C 109.5
C3 C2 C7 119.28(14)
C3 C2 N1 118.96(13)
C7 C2 N1 121.73(13)
C4 C3 C2 120.75(15)
C4 C3 H3A 119.6
C2 C3 H3A 119.6
C3 C4 C5 120.71(15)
C3 C4 H4 119.6
C5 C4 H4 119.6
C6 C5 C4 119.02(15)
C6 C5 H5 120.5
C4 C5 H5 120.5
C5 C6 C7 122.12(15)
C5 C6 H6 118.9
C7 C6 H6 118.9
C6 C7 C2 118.11(13)
C6 C7 C8 119.44(13)
C2 C7 C8 122.44(13)
N2 C8 C7 118.66(13)
N2 C8 C9 123.59(13)
C7 C8 C9 117.74(13)
C8 C9 S1 110.29(11)
C8 C9 H9A 109.6
S1 C9 H9A 109.6
C8 C9 H9B 109.6
S1 C9 H9B 109.6
H9A C9 H9B 108.1
N3 C10 C11 122.22(15)
N3 C10 H10 118.9
C11 C10 H10 118.9
C16 C11 C12 118.29(14)
C16 C11 C10 119.41(15)
C12 C11 C10 122.30(14)
O3 C12 C13 117.56(16)
O3 C12 C11 122.50(14)
C13 C12 C11 119.93(15)
C14 C13 C12 120.17(17)
C14 C13 H13 119.9
C12 C13 H13 119.9
C13 C14 C15 120.74(16)
C13 C14 H14 119.6
C15 C14 H14 119.6
C16 C15 C14 119.59(17)
C16 C15 H15 120.2
C14 C15 H15 120.2
C15 C16 C11 121.26(17)
C15 C16 H16 119.4
C11 C16 H16 119.4
O2 S1 O1 117.53(9)
O2 S1 N1 107.57(8)
O1 S1 N1 111.25(8)
O2 S1 C9 110.74(8)
O1 S1 C9 108.58(9)
N1 S1 C9 99.72(8)
C2 N1 C1 120.96(13)
C2 N1 S1 117.24(10)
C1 N1 S1 116.01(11)
C8 N2 N3 114.62(13)
C10 N3 N2 112.24(13)
C12 O3 H3 105.7(16)

loop_
_geom_bond_atom_site_label_1
_geom_bond_atom_site_label_2
_geom_bond_distance
C1 N1 1.4641(19)
C1 H1A 0.9600
C1 H1B 0.9600
C1 H1C 0.9600
C2 C3 1.394(2)
C2 C7 1.4104(19)
C2 N1 1.4203(19)
C3 C4 1.376(2)
C3 H3A 0.9300
C4 C5 1.379(2)
C4 H4 0.9300
C5 C6 1.377(2)
C5 H5 0.9300
C6 C7 1.396(2)
C6 H6 0.9300
C7 C8 1.4745(19)
C8 N2 1.2870(19)
C8 C9 1.504(2)
C9 S1 1.7519(16)
C9 H9A 0.9700
C9 H9B 0.9700
C10 N3 1.286(2)
C10 C11 1.449(2)
C10 H10 0.9300
C11 C16 1.399(2)
C11 C12 1.400(2)
C12 O3 1.349(2)
C12 C13 1.389(2)
C13 C14 1.372(3)
C13 H13 0.9300
C14 C15 1.378(3)
C14 H14 0.9300
C15 C16 1.371(3)
C15 H15 0.9300
C16 H16 0.9300
S1 O2 1.4242(13)
S1 O1 1.4252(15)
S1 N1 1.6358(13)
N2 N3 1.4004(17)
O3 H3 0.85(2)

loop_
_geom_hbond_atom_site_label_D
_geom_hbond_atom_site_label_H
_geom_hbond_atom_site_label_A
_geom_hbond_site_symmetry_A
_geom_hbond_distance_DH
_geom_hbond_distance_HA
_geom_hbond_distance_DA
_geom_hbond_angle_DHA
O3 H3 N3 . 0.85(2) 1.89(2) 2.6574(18) 151(2)
C1 H1B O3 3_566 0.96 2.59 3.534(3) 166
C3 H3A O1 1_655 0.93 2.60 3.396(2) 144
C9 H9A O2 3_566 0.97 2.44 3.138(2) 129
C16 H16 O1 4_576 0.93 2.60 3.440(2) 151

loop_
_geom_torsion_atom_site_label_1
_geom_torsion_atom_site_label_2
_geom_torsion_atom_site_label_3
_geom_torsion_atom_site_label_4
_geom_torsion
C7 C2 C3 C4 0.0(2)
N1 C2 C3 C4 -178.31(15)
C2 C3 C4 C5 -0.5(3)
C3 C4 C5 C6 0.8(3)
C4 C5 C6 C7 -0.6(3)
C5 C6 C7 C2 0.1(2)
C5 C6 C7 C8 178.70(15)
C3 C2 C7 C6 0.2(2)
N1 C2 C7 C6 178.42(14)
C3 C2 C7 C8 -178.33(14)
N1 C2 C7 C8 -0.1(2)
C6 C7 C8 N2 8.8(2)
C2 C7 C8 N2 -172.73(14)
C6 C7 C8 C9 -169.98(15)
C2 C7 C8 C9 8.5(2)
N2 C8 C9 S1 141.30(14)
C7 C8 C9 S1 -40.03(19)
N3 C10 C11 C16 -178.83(16)
N3 C10 C11 C12 0.2(2)
C16 C11 C12 O3 177.69(16)
C10 C11 C12 O3 -1.4(2)
C16 C11 C12 C13 -1.4(2)
C10 C11 C12 C13 179.55(15)
O3 C12 C13 C14 -177.81(18)
C11 C12 C13 C14 1.3(3)
C12 C13 C14 C15 -0.4(3)
C13 C14 C15 C16 -0.4(3)
C14 C15 C16 C11 0.3(3)
C12 C11 C16 C15 0.6(3)
C10 C11 C16 C15 179.69(18)
C8 C9 S1 O2 171.30(12)
C8 C9 S1 O1 -58.26(15)
C8 C9 S1 N1 58.19(14)
C3 C2 N1 C1 -1.5(2)
C7 C2 N1 C1 -179.75(16)
C3 C2 N1 S1 -153.63(13)
C7 C2 N1 S1 28.14(19)
O2 S1 N1 C2 -169.05(12)
O1 S1 N1 C2 60.90(13)
C9 S1 N1 C2 -53.51(14)
O2 S1 N1 C1 37.45(16)
O1 S1 N1 C1 -92.59(15)
C9 S1 N1 C1 152.99(15)
C7 C8 N2 N3 -178.86(12)
C9 C8 N2 N3 -0.2(2)
C11 C10 N3 N2 179.66(14)
C8 N2 N3 C10 178.59(14)

loop_
_cod_related_entry_id
_cod_related_entry_database
_cod_related_entry_code
1 ChemSpider 30658028
